data_1551996
loop_
_publ_author_name
'Manuel Alcarazo'
'Christian W. Lehmann'
'Anakuthil Anoop'
'Walter Thiel'
'Alois Furstner'

_publ_section_title
;
 Coordination chemistry at carbon
;
_journal_name_full 'Nature Chemistry'
_journal_page_first 295
_journal_page_last 301
_journal_paper_doi 10.1038/nchem.248
_journal_volume 1
_journal_year 2009
_chemical_compound_source 'DCM / pentane'
_chemical_formula_moiety 'C24 H25 Cl3 Ga O2 P'
_chemical_formula_sum 'C24 H25 Cl3 Ga O2 P'
_chemical_formula_weight 552.48
_space_group_IT_number 14
_space_group_name_Hall '-P 2ybc'
_space_group_name_H-M_alt 'P 1 21/c 1'
_symmetry_cell_setting monoclinic
_symmetry_Int_Tables_number 14
_symmetry_space_group_name_Hall '-P 2ybc'
_symmetry_space_group_name_H-M 'P 1 21/c 1'
_atom_sites_solution_hydrogens geom
_atom_sites_solution_primary direct
_atom_sites_solution_secondary difmap
_cell_angle_alpha 90.00
_cell_angle_beta 96.9750(10)
_cell_angle_gamma 90.00
_cell_formula_units_Z 4
_cell_length_a 9.0467(2)
_cell_length_b 16.8611(4)
_cell_length_c 16.2834(4)
_cell_measurement_reflns_used 65439
_cell_measurement_temperature 100
_cell_measurement_theta_max 36.32
_cell_measurement_theta_min 2.91
_cell_volume 2465.44(10)
_computing_cell_refinement 'Denzo / Scalepack (Otwinowski 1997)'
_computing_data_collection 'Collect software (Nonius, 1998)'
_computing_data_reduction 'Denzo / Scalepack (Otwinowski 1997)'
_computing_molecular_graphics 'DIAMOND (Crystal Impact GbR, 2006)'
_computing_structure_refinement 'SHELXL-97 (Sheldrick, 1997)'
_computing_structure_solution 'SHELXS-97 (Sheldrick, 1990)'
_diffrn_ambient_temperature 100
_diffrn_detector_area_resol_mean 18.18
_diffrn_measured_fraction_theta_full 0.990
_diffrn_measured_fraction_theta_max 0.990
_diffrn_measurement_device_type 'Nonius KappaCCD'
_diffrn_measurement_method 'CCD \w-scan'
_diffrn_radiation_monochromator graphite
_diffrn_radiation_source '0.3 mm focus rotating anode'
_diffrn_radiation_type MoK\a
_diffrn_radiation_wavelength 0.71073
_diffrn_reflns_av_R_equivalents 0.0512
_diffrn_reflns_av_sigmaI/netI 0.0376
_diffrn_reflns_limit_h_max 15
_diffrn_reflns_limit_h_min -14
_diffrn_reflns_limit_k_max 28
_diffrn_reflns_limit_k_min -28
_diffrn_reflns_limit_l_max 27
_diffrn_reflns_limit_l_min -27
_diffrn_reflns_number 66933
_diffrn_reflns_theta_full 36.35
_diffrn_reflns_theta_max 36.35
_diffrn_reflns_theta_min 2.98
_diffrn_standards_decay_% 0.00
_diffrn_standards_number 0
_exptl_absorpt_coefficient_mu 1.525
_exptl_absorpt_correction_T_max 0.78
_exptl_absorpt_correction_T_min 0.49
_exptl_absorpt_correction_type empirical
_exptl_absorpt_process_details 'SADABS, Bruker AXS (2008)'
_exptl_crystal_colour colorless
_exptl_crystal_density_diffrn 1.488
_exptl_crystal_density_meas ?
_exptl_crystal_density_method none
_exptl_crystal_description block
_exptl_crystal_F_000 1128
_exptl_crystal_size_max 0.23
_exptl_crystal_size_mid 0.19
_exptl_crystal_size_min 0.16
_refine_diff_density_max 0.527
_refine_diff_density_min -0.907
_refine_diff_density_rms 0.084
_refine_ls_extinction_method none
_refine_ls_goodness_of_fit_ref 1.041
_refine_ls_hydrogen_treatment constr
_refine_ls_matrix_type full
_refine_ls_number_parameters 282
_refine_ls_number_reflns 11849
_refine_ls_number_restraints 0
_refine_ls_restrained_S_all 1.041
_refine_ls_R_factor_all 0.0495
_refine_ls_R_factor_gt 0.0340
_refine_ls_shift/su_max 0.003
_refine_ls_shift/su_mean 0.000
_refine_ls_structure_factor_coef Fsqd
_refine_ls_weighting_details 'calc w=1/[\s^2^(Fo^2^)+(0.0375P)^2^+0.7448P] where P=(Fo^2^+2Fc^2^)/3'
_refine_ls_weighting_scheme calc
_refine_ls_wR_factor_gt 0.0784
_refine_ls_wR_factor_ref 0.0845
_reflns_number_gt 9367
_reflns_number_total 11849
_reflns_threshold_expression I>2\s(I)
_cod_data_source_file nchem.248-s6.cif
_cod_data_source_block 6211
_cod_depositor_comments
;
The following automatic conversions were performed:

data item '_geom_angle_publ_flag' value 'N' was changed to 'n' in
accordance with the built-in table derived from the CIF Core
dictionary named 'cif_core.dic' version 2.4.5 last updated on
2014-11-21 (52 times).

data item '_geom_angle_publ_flag' value 'Y' was changed to 'y' in
accordance with the built-in table derived from the CIF Core
dictionary named 'cif_core.dic' version 2.4.5 last updated on
2014-11-21 (46 times).

data item '_geom_bond_publ_flag' value 'N' was changed to 'n' in
accordance with the built-in table derived from the CIF Core
dictionary named 'cif_core.dic' version 2.4.5 last updated on
2014-11-21 (25 times).

data item '_geom_bond_publ_flag' value 'Y' was changed to 'y' in
accordance with the built-in table derived from the CIF Core
dictionary named 'cif_core.dic' version 2.4.5 last updated on
2014-11-21 (33 times).

data item '_exptl_crystal_density_meas' value 'none' was changed to
'?' -- the value is perceived as not measured.

Automatic conversion script
Id: cif_fix_values 6909 2019-04-08 15:41:33Z antanas 
;
_cod_original_sg_symbol_H-M P21/c
_cod_database_code 1551996

loop_
_symmetry_equiv_pos_as_xyz
'x, y, z'
'-x, y+1/2, -z+1/2'
'-x, -y, -z'
'x, -y-1/2, z-1/2'

loop_
_atom_site_label
_atom_site_type_symbol
_atom_site_fract_x
_atom_site_fract_y
_atom_site_fract_z
_atom_site_U_iso_or_equiv
_atom_site_adp_type
_atom_site_occupancy
_atom_site_symmetry_multiplicity
_atom_site_calc_flag
_atom_site_refinement_flags
_atom_site_disorder_assembly
_atom_site_disorder_group
C1 C 0.14265(13) 0.66065(7) 0.65391(7) 0.01407(18) Uani 1 1 d . . .
C2 C 0.06350(13) 0.68857(7) 0.71548(7) 0.01567(19) Uani 1 1 d . . .
C3 C 0.02918(16) 0.56275(8) 0.78186(8) 0.0229(2) Uani 1 1 d . . .
H3A H 0.1253 0.5411 0.8037 0.027 Uiso 1 1 calc R . .
H3B H 0.0042 0.5438 0.7256 0.027 Uiso 1 1 calc R . .
C4 C -0.08898(19) 0.53695(10) 0.83505(10) 0.0310(3) Uani 1 1 d . . .
H4A H -0.0620 0.5549 0.8908 0.047 Uiso 1 1 calc R . .
H4B H -0.0964 0.4801 0.8345 0.047 Uiso 1 1 calc R . .
H4C H -0.1832 0.5595 0.8135 0.047 Uiso 1 1 calc R . .
C5 C -0.10041(15) 0.78735(9) 0.76667(9) 0.0251(3) Uani 1 1 d . . .
H5A H -0.1083 0.8447 0.7660 0.030 Uiso 1 1 calc R . .
H5B H -0.0667 0.7711 0.8230 0.030 Uiso 1 1 calc R . .
C6 C -0.25215(17) 0.75192(10) 0.74020(10) 0.0299(3) Uani 1 1 d . . .
H6A H -0.2844 0.7663 0.6838 0.045 Uiso 1 1 calc R . .
H6B H -0.3220 0.7718 0.7751 0.045 Uiso 1 1 calc R . .
H6C H -0.2465 0.6952 0.7449 0.045 Uiso 1 1 calc R . .
C11 C -0.06790(13) 0.74403(7) 0.52772(7) 0.01481(19) Uani 1 1 d . . .
C12 C -0.12331(15) 0.81943(7) 0.54520(9) 0.0205(2) Uani 1 1 d . . .
H12 H -0.0606 0.8571 0.5728 0.025 Uiso 1 1 calc R . .
C13 C -0.27241(15) 0.83733(8) 0.52098(10) 0.0244(3) Uani 1 1 d . . .
H13 H -0.3087 0.8873 0.5320 0.029 Uiso 1 1 calc R . .
C14 C -0.36796(15) 0.78128(9) 0.48037(9) 0.0227(2) Uani 1 1 d . . .
H14 H -0.4678 0.7936 0.4652 0.027 Uiso 1 1 calc R . .
C15 C -0.31353(14) 0.70682(8) 0.46259(8) 0.0210(2) Uani 1 1 d . . .
H15 H -0.3771 0.6694 0.4353 0.025 Uiso 1 1 calc R . .
C16 C -0.16399(13) 0.68815(7) 0.48555(7) 0.0169(2) Uani 1 1 d . . .
H16 H -0.1279 0.6386 0.4729 0.020 Uiso 1 1 calc R . .
C21 C 0.18367(13) 0.65454(7) 0.48079(7) 0.01402(18) Uani 1 1 d . . .
C22 C 0.16031(14) 0.57236(7) 0.48226(7) 0.0173(2) Uani 1 1 d . . .
H22 H 0.1110 0.5500 0.5235 0.021 Uiso 1 1 calc R . .
C23 C 0.21118(16) 0.52407(8) 0.42180(8) 0.0218(2) Uani 1 1 d . . .
H23 H 0.1960 0.4696 0.4231 0.026 Uiso 1 1 calc R . .
C24 C 0.28449(16) 0.55721(8) 0.35956(8) 0.0229(2) Uani 1 1 d . . .
H24 H 0.3200 0.5248 0.3201 0.027 Uiso 1 1 calc R . .
C25 C 0.30438(15) 0.63924(8) 0.35672(8) 0.0211(2) Uani 1 1 d . . .
H25 H 0.3513 0.6615 0.3145 0.025 Uiso 1 1 calc R . .
C26 C 0.25454(14) 0.68786(7) 0.41661(7) 0.0173(2) Uani 1 1 d . . .
H26 H 0.2680 0.7425 0.4143 0.021 Uiso 1 1 calc R . .
C31 C 0.23087(13) 0.80732(7) 0.56679(7) 0.01415(18) Uani 1 1 d . . .
C32 C 0.20697(14) 0.86382(7) 0.50305(8) 0.0173(2) Uani 1 1 d . . .
H32 H 0.1371 0.8541 0.4574 0.021 Uiso 1 1 calc R . .
C33 C 0.28797(15) 0.93440(7) 0.50832(8) 0.0201(2) Uani 1 1 d . . .
H33 H 0.2728 0.9715 0.4659 0.024 Uiso 1 1 calc R . .
C34 C 0.39164(15) 0.94946(8) 0.57717(8) 0.0207(2) Uani 1 1 d . . .
H34 H 0.4439 0.9971 0.5811 0.025 Uiso 1 1 calc R . .
C35 C 0.41693(14) 0.89337(8) 0.63995(8) 0.0198(2) Uani 1 1 d . . .
H35 H 0.4871 0.9033 0.6854 0.024 Uiso 1 1 calc R . .
C36 C 0.33737(14) 0.82207(7) 0.63499(7) 0.0171(2) Uani 1 1 d . . .
H36 H 0.3551 0.7845 0.6769 0.020 Uiso 1 1 calc R . .
O1 O 0.03455(11) 0.64955(6) 0.78308(5) 0.02012(17) Uani 1 1 d . . .
O2 O 0.01085(10) 0.76263(5) 0.71221(6) 0.01897(17) Uani 1 1 d . . .
P1 P 0.12383(3) 0.716260(17) 0.561683(18) 0.01220(5) Uani 1 1 d . . .
Cl1 Cl 0.28986(4) 0.463011(17) 0.67422(2) 0.02279(6) Uani 1 1 d . . .
Cl2 Cl 0.41200(4) 0.61995(2) 0.811945(19) 0.02276(6) Uani 1 1 d . . .
Cl3 Cl 0.49985(3) 0.623815(19) 0.60786(2) 0.02076(6) Uani 1 1 d . . .
Ga1 Ga 0.321589(15) 0.592949(8) 0.681864(8) 0.01425(3) Uani 1 1 d . . .

loop_
_atom_site_aniso_label
_atom_site_aniso_U_11
_atom_site_aniso_U_22
_atom_site_aniso_U_33
_atom_site_aniso_U_23
_atom_site_aniso_U_13
_atom_site_aniso_U_12
C1 0.0158(5) 0.0137(4) 0.0129(4) 0.0015(3) 0.0026(4) 0.0009(4)
C2 0.0154(5) 0.0178(5) 0.0138(4) -0.0014(4) 0.0017(4) -0.0019(4)
C3 0.0257(6) 0.0227(6) 0.0208(6) 0.0039(4) 0.0053(5) -0.0054(5)
C4 0.0325(8) 0.0380(8) 0.0240(6) 0.0024(6) 0.0089(6) -0.0147(6)
C5 0.0206(6) 0.0319(7) 0.0239(6) -0.0091(5) 0.0075(5) 0.0041(5)
C6 0.0197(6) 0.0408(8) 0.0300(7) -0.0012(6) 0.0067(5) 0.0017(6)
C11 0.0133(5) 0.0151(4) 0.0159(5) 0.0019(4) 0.0015(4) 0.0008(4)
C12 0.0182(5) 0.0153(5) 0.0279(6) 0.0002(4) 0.0029(5) 0.0010(4)
C13 0.0193(6) 0.0188(5) 0.0355(7) 0.0048(5) 0.0055(5) 0.0042(4)
C14 0.0139(5) 0.0280(6) 0.0259(6) 0.0072(5) 0.0014(4) 0.0027(4)
C15 0.0161(5) 0.0274(6) 0.0191(5) 0.0003(4) 0.0003(4) -0.0032(4)
C16 0.0152(5) 0.0181(5) 0.0175(5) -0.0002(4) 0.0018(4) -0.0011(4)
C21 0.0152(5) 0.0142(4) 0.0126(4) -0.0008(3) 0.0013(4) 0.0006(4)
C22 0.0198(5) 0.0150(5) 0.0172(5) -0.0009(4) 0.0033(4) -0.0013(4)
C23 0.0281(7) 0.0164(5) 0.0212(5) -0.0042(4) 0.0045(5) 0.0009(4)
C24 0.0276(7) 0.0237(6) 0.0179(5) -0.0041(4) 0.0051(5) 0.0046(5)
C25 0.0228(6) 0.0261(6) 0.0153(5) 0.0000(4) 0.0062(4) 0.0016(5)
C26 0.0190(5) 0.0176(5) 0.0157(5) 0.0005(4) 0.0037(4) -0.0004(4)
C31 0.0150(5) 0.0128(4) 0.0148(4) -0.0013(3) 0.0023(4) -0.0017(4)
C32 0.0198(5) 0.0147(5) 0.0172(5) 0.0004(4) 0.0012(4) -0.0016(4)
C33 0.0248(6) 0.0148(5) 0.0215(5) 0.0015(4) 0.0061(5) -0.0030(4)
C34 0.0213(6) 0.0162(5) 0.0260(6) -0.0045(4) 0.0088(5) -0.0052(4)
C35 0.0172(5) 0.0213(5) 0.0207(5) -0.0048(4) 0.0022(4) -0.0047(4)
C36 0.0176(5) 0.0180(5) 0.0156(5) -0.0019(4) 0.0019(4) -0.0019(4)
O1 0.0235(4) 0.0231(4) 0.0147(4) -0.0002(3) 0.0062(3) -0.0029(3)
O2 0.0183(4) 0.0185(4) 0.0208(4) -0.0047(3) 0.0053(3) 0.0019(3)
P1 0.01271(12) 0.01171(11) 0.01222(11) -0.00016(9) 0.00171(9) -0.00032(9)
Cl1 0.02759(15) 0.01298(11) 0.02758(15) 0.00139(10) 0.00242(12) 0.00001(10)
Cl2 0.02433(15) 0.02686(14) 0.01586(12) 0.00060(10) -0.00255(10) -0.00055(11)
Cl3 0.01686(13) 0.02339(14) 0.02285(13) 0.00281(10) 0.00575(10) 0.00145(10)
Ga1 0.01527(6) 0.01291(6) 0.01447(6) 0.00142(4) 0.00143(4) 0.00070(4)

loop_
_atom_type_symbol
_atom_type_description
_atom_type_scat_dispersion_real
_atom_type_scat_dispersion_imag
_atom_type_scat_source
C C 0.0033 0.0016 'International Tables Vol C Tables 4.2.6.8 and 6.1.1.4'
H H 0.0000 0.0000 'International Tables Vol C Tables 4.2.6.8 and 6.1.1.4'
O O 0.0106 0.0060 'International Tables Vol C Tables 4.2.6.8 and 6.1.1.4'
P P 0.1023 0.0942 'International Tables Vol C Tables 4.2.6.8 and 6.1.1.4'
Cl Cl 0.1484 0.1585 'International Tables Vol C Tables 4.2.6.8 and 6.1.1.4'
Ga Ga 0.2307 1.6083 'International Tables Vol C Tables 4.2.6.8 and 6.1.1.4'

loop_
_geom_angle_atom_site_label_1
_geom_angle_atom_site_label_2
_geom_angle_atom_site_label_3
_geom_angle
_geom_angle_site_symmetry_1
_geom_angle_site_symmetry_3
_geom_angle_publ_flag
C2 C1 P1 115.59(9) . . y
C2 C1 Ga1 120.54(8) . . y
P1 C1 Ga1 119.52(6) . . y
O2 C2 O1 112.89(10) . . y
O2 C2 C1 120.19(11) . . y
O1 C2 C1 126.90(11) . . y
O1 C3 C4 107.64(12) . . y
O1 C3 H3A 110.2 . . n
C4 C3 H3A 110.2 . . n
O1 C3 H3B 110.2 . . n
C4 C3 H3B 110.2 . . n
H3A C3 H3B 108.5 . . n
C3 C4 H4A 109.5 . . n
C3 C4 H4B 109.5 . . n
H4A C4 H4B 109.5 . . n
C3 C4 H4C 109.5 . . n
H4A C4 H4C 109.5 . . n
H4B C4 H4C 109.5 . . n
O2 C5 C6 112.22(11) . . y
O2 C5 H5A 109.2 . . n
C6 C5 H5A 109.2 . . n
O2 C5 H5B 109.2 . . n
C6 C5 H5B 109.2 . . n
H5A C5 H5B 107.9 . . n
C5 C6 H6A 109.5 . . n
C5 C6 H6B 109.5 . . n
H6A C6 H6B 109.5 . . n
C5 C6 H6C 109.5 . . n
H6A C6 H6C 109.5 . . n
H6B C6 H6C 109.5 . . n
C16 C11 C12 119.37(11) . . y
C16 C11 P1 119.19(9) . . y
C12 C11 P1 121.41(9) . . y
C13 C12 C11 119.67(12) . . y
C13 C12 H12 120.2 . . n
C11 C12 H12 120.2 . . n
C12 C13 C14 120.79(12) . . y
C12 C13 H13 119.6 . . n
C14 C13 H13 119.6 . . n
C15 C14 C13 119.74(12) . . y
C15 C14 H14 120.1 . . n
C13 C14 H14 120.1 . . n
C14 C15 C16 120.26(12) . . y
C14 C15 H15 119.9 . . n
C16 C15 H15 119.9 . . n
C15 C16 C11 120.16(12) . . y
C15 C16 H16 119.9 . . n
C11 C16 H16 119.9 . . n
C22 C21 C26 119.35(11) . . y
C22 C21 P1 119.74(9) . . y
C26 C21 P1 120.90(9) . . y
C23 C22 C21 120.02(11) . . y
C23 C22 H22 120.0 . . n
C21 C22 H22 120.0 . . n
C24 C23 C22 120.34(12) . . y
C24 C23 H23 119.8 . . n
C22 C23 H23 119.8 . . n
C23 C24 C25 119.73(12) . . y
C23 C24 H24 120.1 . . n
C25 C24 H24 120.1 . . n
C26 C25 C24 120.45(12) . . y
C26 C25 H25 119.8 . . n
C24 C25 H25 119.8 . . n
C25 C26 C21 120.07(11) . . y
C25 C26 H26 120.0 . . n
C21 C26 H26 120.0 . . n
C36 C31 C32 119.61(11) . . y
C36 C31 P1 119.93(9) . . y
C32 C31 P1 120.46(9) . . y
C33 C32 C31 120.01(11) . . y
C33 C32 H32 120.0 . . n
C31 C32 H32 120.0 . . n
C32 C33 C34 120.11(12) . . y
C32 C33 H33 119.9 . . n
C34 C33 H33 119.9 . . n
C35 C34 C33 120.09(11) . . y
C35 C34 H34 120.0 . . n
C33 C34 H34 120.0 . . n
C34 C35 C36 120.29(12) . . y
C34 C35 H35 119.9 . . n
C36 C35 H35 119.9 . . n
C35 C36 C31 119.86(11) . . y
C35 C36 H36 120.1 . . n
C31 C36 H36 120.1 . . n
C2 O1 C3 119.39(10) . . y
C2 O2 C5 120.32(11) . . y
C1 P1 C31 114.60(5) . . y
C1 P1 C21 107.91(5) . . y
C31 P1 C21 108.35(5) . . y
C1 P1 C11 112.75(5) . . y
C31 P1 C11 106.30(5) . . y
C21 P1 C11 106.57(5) . . y
C1 Ga1 Cl3 111.79(3) . . y
C1 Ga1 Cl1 117.36(4) . . y
Cl3 Ga1 Cl1 107.684(14) . . y
C1 Ga1 Cl2 107.20(3) . . y
Cl3 Ga1 Cl2 105.385(14) . . y
Cl1 Ga1 Cl2 106.666(14) . . y

loop_
_geom_bond_atom_site_label_1
_geom_bond_atom_site_label_2
_geom_bond_distance
_geom_bond_site_symmetry_2
_geom_bond_publ_flag
C1 C2 1.3834(16) . y
C1 P1 1.7610(11) . y
C1 Ga1 1.9880(11) . y
C2 O2 1.3352(15) . y
C2 O1 1.3354(14) . y
C3 O1 1.4643(17) . y
C3 C4 1.519(2) . y
C3 H3A 0.9700 . n
C3 H3B 0.9700 . n
C4 H4A 0.9600 . n
C4 H4B 0.9600 . n
C4 H4C 0.9600 . n
C5 O2 1.4799(16) . y
C5 C6 1.511(2) . y
C5 H5A 0.9700 . n
C5 H5B 0.9700 . n
C6 H6A 0.9600 . n
C6 H6B 0.9600 . n
C6 H6C 0.9600 . n
C11 C16 1.4035(17) . y
C11 C12 1.4083(17) . y
C11 P1 1.8168(12) . y
C12 C13 1.3918(19) . y
C12 H12 0.9300 . n
C13 C14 1.392(2) . y
C13 H13 0.9300 . n
C14 C15 1.392(2) . y
C14 H14 0.9300 . n
C15 C16 1.3951(18) . y
C15 H15 0.9300 . n
C16 H16 0.9300 . n
C21 C22 1.4023(16) . y
C21 C26 1.4078(16) . y
C21 P1 1.8123(11) . y
C22 C23 1.3978(17) . y
C22 H22 0.9300 . n
C23 C24 1.3937(19) . y
C23 H23 0.9300 . n
C24 C25 1.396(2) . y
C24 H24 0.9300 . n
C25 C26 1.3904(17) . y
C25 H25 0.9300 . n
C26 H26 0.9300 . n
C31 C36 1.4013(16) . y
C31 C32 1.4061(16) . y
C31 P1 1.8118(11) . y
C32 C33 1.3947(17) . y
C32 H32 0.9300 . n
C33 C34 1.3949(19) . y
C33 H33 0.9300 . n
C34 C35 1.3912(19) . y
C34 H34 0.9300 . n
C35 C36 1.3984(17) . y
C35 H35 0.9300 . n
C36 H36 0.9300 . n
Cl1 Ga1 2.2112(3) . y
Cl2 Ga1 2.2231(3) . y
Cl3 Ga1 2.1900(3) . y
